data_7021730
loop_
_publ_author_name
'V\"olcker, Franziska'
'Lan, Yanhua'
'Powell, Annie K.'
'Roesky, Peter W.'

_publ_section_title
;
 Slow magnetic relaxation in tris(diphosphanylamido) and
 tetra(phosphanoamido) dysprosium complexes.
;
_journal_issue 32
_journal_name_full 'Dalton transactions (Cambridge, England : 2003)'
_journal_page_first 11471
_journal_page_last 11475
_journal_paper_doi 10.1039/c3dt51078f
_journal_volume 42
_journal_year 2013
_chemical_formula_moiety 'C72 H60 Dy N4 P4, C16 H32 Li O4'
_chemical_formula_sum 'C88 H92 Dy Li N4 O4 P4'
_chemical_formula_weight 1562.98
_chemical_name_systematic
;
?
;
_space_group_crystal_system monoclinic
_space_group_IT_number 14
_space_group_name_Hall '-P 2ybc'
_space_group_name_H-M_alt 'P 1 21/c 1'
_symmetry_space_group_name_Hall '-P 2ybc'
_symmetry_space_group_name_H-M 'P 1 21/c 1'
_atom_sites_solution_hydrogens geom
_atom_sites_solution_primary direct
_atom_sites_solution_secondary difmap
_audit_creation_date 2013-03-15
_audit_creation_method SHELXL-97
_cell_angle_alpha 90.00
_cell_angle_beta 103.96(3)
_cell_angle_gamma 90.00
_cell_formula_units_Z 4
_cell_length_a 14.953(3)
_cell_length_b 24.603(5)
_cell_length_c 26.133(5)
_cell_measurement_reflns_used 40924
_cell_measurement_temperature 200(2)
_cell_measurement_theta_max 26.99
_cell_measurement_theta_min 1.61
_cell_volume 9330(3)
_computing_cell_refinement 'STOE X-AREA'
_computing_data_collection 'STOE X-AREA'
_computing_data_reduction 'STOE X-RED'
_computing_molecular_graphics
;
O. V. Dolomanov, L. J. Bourhis, R. J. Gildea, J. A. K. Howard and H.
Puschmann,
OLEX2: a complete structure solution, refinement and analysis program.
J. Appl. Cryst. (2009). 42, 339-341.
;
_computing_publication_material
;
O. V. Dolomanov, L. J. Bourhis, R. J. Gildea, J. A. K. Howard and H.
Puschmann,
OLEX2: a complete structure solution, refinement and analysis program.
J. Appl. Cryst. (2009). 42, 339-341.
;
_computing_structure_refinement
;
SHELXL, G.M. Sheldrick, Acta Cryst.
(2008). A64, 112-122
;
_computing_structure_solution 'SHELXS-97 (Sheldrick, 1997)'
_diffrn_ambient_temperature 200
_diffrn_detector 'image plate (34 cm diameter)'
_diffrn_detector_area_resol_mean 6.67
_diffrn_detector_type STOE
_diffrn_measured_fraction_theta_full 0.983
_diffrn_measured_fraction_theta_max 0.983
_diffrn_measurement_details
;
392 frames, detector distance = 100 mm
;
_diffrn_measurement_device_type 'STOE IPDS 2'
_diffrn_measurement_method 'area detector'
_diffrn_radiation_monochromator graphite
_diffrn_radiation_source 'fine-focus sealed tube'
_diffrn_radiation_type MoK\a
_diffrn_radiation_wavelength 0.71073
_diffrn_reflns_av_R_equivalents 0.1206
_diffrn_reflns_av_unetI/netI 0.3787
_diffrn_reflns_limit_h_max 17
_diffrn_reflns_limit_h_min -17
_diffrn_reflns_limit_k_max 29
_diffrn_reflns_limit_k_min -29
_diffrn_reflns_limit_l_max 31
_diffrn_reflns_limit_l_min -31
_diffrn_reflns_number 116665
_diffrn_reflns_theta_full 25.46
_diffrn_reflns_theta_max 25.25
_diffrn_reflns_theta_min 1.61
_exptl_absorpt_coefficient_mu 0.93
_exptl_absorpt_correction_T_max 0.9068
_exptl_absorpt_correction_T_min 0.7510
_exptl_absorpt_correction_type integration
_exptl_absorpt_process_details 'STOE X-RED & X-SHAPE'
_exptl_crystal_colour colourless
_exptl_crystal_colour_primary colourless
_exptl_crystal_density_diffrn 1.113
_exptl_crystal_density_method 'not measured'
_exptl_crystal_description prism
_exptl_crystal_F_000 3716
_exptl_crystal_size_max 0.18
_exptl_crystal_size_mid 0.132
_exptl_crystal_size_min 0.046
_platon_squeeze_details
;
;
_refine_diff_density_max 0.376
_refine_diff_density_min -0.304
_refine_diff_density_rms 0.063
_refine_ls_extinction_method none
_refine_ls_goodness_of_fit_ref 0.742
_refine_ls_hydrogen_treatment constr
_refine_ls_matrix_type full
_refine_ls_number_parameters 910
_refine_ls_number_reflns 16986
_refine_ls_number_restraints 2
_refine_ls_restrained_S_all 0.742
_refine_ls_R_factor_all 0.1085
_refine_ls_R_factor_gt 0.0391
_refine_ls_shift/su_max 0.003
_refine_ls_shift/su_mean 0.000
_refine_ls_structure_factor_coef Fsqd
_refine_ls_weighting_details 'calc w=1/[\s^2^(Fo^2^)+(0.0234P)^2^+0.0000P] where P=(Fo^2^+2Fc^2^)/3'
_refine_ls_weighting_scheme calc
_refine_ls_wR_factor_gt 0.0617
_refine_ls_wR_factor_ref 0.0722
_reflns_number_gt 8300
_reflns_number_total 16986
_reflns_threshold_expression >2sigma(I)
_cod_data_source_file c3dt51078f.txt
_cod_data_source_block 1
_cod_database_code 7021730
_olex2_refinement_description
;
1. Fixed Uiso
At 1.2 times of:
H4 of C4, H5 of C5, H6 of C6, H72 of C72, H29 of C29, H42 of C42, H58 of
C58, {H77A,H77B} of C77, {H79A,H79B} of C79, {H86C,H86D,H86A,H86B} of
C86,
{H78A,H78B} of C78, {H80A,H80B} of C80, {H85A,H85B} of C85,
{H73C,H73D,H73A,
H73B} of C73, {H81C,H81D,H81A,H81B} of C81, {H76A,H76B} of C76B,
{H74A,H74B}
of C74B, {H75A,H75B} of C75B, {H87A,H87B} of C87B, H40 of C40, H41 of
C41,
H44 of C44, H45 of C45, H46 of C46, H47 of C47, H48 of C48, H50 of
C50, H51
of C51, H52 of C52, H53 of C53, H54 of C54, H56 of C56, H57 of C57,
H59 of
C59, H60 of C60, H62B of C62B, H63B of C63B, H64B of C64B, H65B of
C65B, H66B
of C66B, H68 of C68, H69 of C69, H70 of C70, H71 of C71, H9 of C9,
H10 of C10,
H11 of C11, H12 of C12, H18 of C18, H17 of C17, H16 of C16, H15 of
C15, H14
of C14, H20 of C20, H21 of C21, H22 of C22, H23 of C23, H24 of C24,
H26 of
C26, H27 of C27, H28 of C28, H30 of C30, H32 of C32, H33 of C33, H34
of C34,
H35 of C35, H36 of C36, H38 of C38, H39 of C39, {H88A,H88B} of C88B,
{H84A,
H84B} of C84A, {H83A,H83B} of C83A, {H82A,H82B} of C82A, {H75C,H75D}
of C75A,
{H76C,H76D} of C76A, {H84C,H84D} of C84B, {H83C,H83D} of C83B,
{H82C,H82D} of
C82B, {H74C,H74D} of C74A, H62A of C62A, H66A of C66A, H65A of C65A,
H64A of
C64A, H63A of C63A, {H88C,H88D} of C88A, {H87C,H87D} of C87A, H3 of
C3, H2 of
C2, H8 of C8
2. Restrained distances
C87B-C88B
1.48 with sigma of 0.005
O4-C88B
1.44 with sigma of 0.005
3. Others
1-Sof(H76A)=1-Sof(H76A)=1-Sof(H76A)=1-Sof(H76A)=1-Sof(H76A)=1-Sof(H76A) Sof(C75A)=Sof(H75C)=Sof(H75D)=Sof(C76A)=Sof(H76C)=Sof(H76D)
1-Sof(H81D)=1-Sof(H81D)=Sof(H81A)=Sof(H81B)=1-Sof(H81D)=1-Sof(H81D)=1-
Sof(H81D)=1-Sof(H81D)=1-Sof(H81D)=1-Sof(H81D)=1-Sof(H81D)=1-Sof(H81D)=1-
Sof(H81D)=Sof(C84B)=Sof(H84C)=Sof(H84D)=Sof(C83B)=Sof(H83C)=Sof(H83D) Sof(C82B)=Sof(H82C)=Sof(H82D)
1-Sof(H73D)=1-Sof(H73D)=Sof(H73A)=Sof(H73B)=1-Sof(H73D)=1-Sof(H73D)=1-
Sof(H73D)=Sof(C74A)=Sof(H74C)=Sof(H74D)
1-Sof(H86D)=1-Sof(H86D)=Sof(H86A)=Sof(H86B)=1-Sof(H86D)=1-Sof(H86D)=1-

Sof(H86D)=1-Sof(H86D)=1-Sof(H86D)=1-Sof(H86D)=Sof(C88A)=Sof(H88C)=Sof(H88D) Sof(C87A)=Sof(H87C)=Sof(H87D)
Fixed Sof: C62B(0.5) H62B(0.5) C63B(0.5) H63B(0.5) C64B(0.5) H64B(0.5)
C65B(0.5) H65B(0.5) C66B(0.5) H66B(0.5) C62A(0.5) H62A(0.5) C66A(0.5)
H66A(0.5) C65A(0.5) H65A(0.5) C64A(0.5) H64A(0.5) C63A(0.5) H63A(0.5)
4.a Secondary CH2 refined with riding coordinates:
C77(H77A,H77B), C79(H79A,H79B), C86(H86C,H86D), C86(H86A,H86B), C78(H78A,
H78B), C80(H80A,H80B), C85(H85A,H85B), C73(H73C,H73D), C73(H73A,H73B),
C81(H81C,H81D), C81(H81A,H81B), C76B(H76A,H76B), C74B(H74A,H74B),
C75B(H75A,
H75B), C87B(H87A,H87B), C88B(H88A,H88B), C84A(H84A,H84B), C83A(H83A,H83B),
C82A(H82A,H82B), C75A(H75C,H75D), C76A(H76C,H76D), C84B(H84C,H84D),
C83B(H83C,
H83D), C82B(H82C,H82D), C74A(H74C,H74D), C88A(H88C,H88D), C87A(H87C,H87D)
4.b Aromatic/amide H refined with riding coordinates:
C6(H6), C5(H5), C4(H4), C3(H3), C2(H2), C8(H8), C9(H9), C10(H10),
C11(H11),
C12(H12), C18(H18), C17(H17), C16(H16), C15(H15), C14(H14), C20(H20),
C21(H21),
C22(H22), C23(H23), C24(H24), C26(H26), C27(H27), C28(H28), C30(H30),
C32(H32), C33(H33), C34(H34), C35(H35), C36(H36), C38(H38), C39(H39),
C40(H40),
C41(H41), C44(H44), C45(H45), C46(H46), C47(H47), C48(H48), C50(H50),
C51(H51), C52(H52), C53(H53), C54(H54), C56(H56), C57(H57), C59(H59),
C60(H60),
C62B(H62B), C63B(H63B), C64B(H64B), C65B(H65B), C66B(H66B), C68(H68),
C69(H69), C70(H70), C71(H71), C72(H72), C29(H29), C42(H42), C58(H58),
C62A(H62A), C66A(H66A), C65A(H65A), C64A(H64A), C63A(H63A)
;

loop_
_space_group_symop_id
_space_group_symop_operation_xyz
1 'x, y, z'
2 '-x, y+1/2, -z+1/2'
3 '-x, -y, -z'
4 'x, -y-1/2, z-1/2'

loop_
_atom_site_label
_atom_site_type_symbol
_atom_site_fract_x
_atom_site_fract_y
_atom_site_fract_z
_atom_site_U_iso_or_equiv
_atom_site_adp_type
_atom_site_occupancy
_atom_site_symmetry_multiplicity
_atom_site_calc_flag
_atom_site_refinement_flags
_atom_site_disorder_assembly
_atom_site_disorder_group
Dy Dy 0.683021(14) 0.502742(12) 0.750469(8) 0.03743(5) Uani 1 1 d . . .
P1 P 0.62674(8) 0.59600(5) 0.81315(5) 0.0436(3) Uani 1 1 d . . .
P2 P 0.62685(9) 0.45233(5) 0.84023(5) 0.0437(3) Uani 1 1 d . . .
P3 P 0.67994(9) 0.42084(5) 0.66488(4) 0.0435(3) Uani 1 1 d . . .
P4 P 0.80241(9) 0.54854(5) 0.68809(5) 0.0448(3) Uani 1 1 d . A .
N1 N 0.5938(2) 0.57958(14) 0.74940(13) 0.0414(9) Uani 1 1 d . . .
N2 N 0.7199(2) 0.43922(15) 0.81756(13) 0.0420(9) Uani 1 1 d . . .
N3 N 0.5921(2) 0.45160(14) 0.68327(14) 0.0419(9) Uani 1 1 d . . .
N4 N 0.8285(3) 0.53620(13) 0.75307(15) 0.0446(9) Uani 1 1 d . . .
C1 C 0.5321(3) 0.60809(18) 0.70909(18) 0.0445(11) Uani 1 1 d . . .
C6 C 0.4816(3) 0.65411(19) 0.71577(19) 0.0508(12) Uani 1 1 d . . .
H6 H 0.4879 0.6684 0.7502 0.061 Uiso 1 1 calc R . .
C5 C 0.4222(4) 0.6797(2) 0.6732(2) 0.0632(14) Uani 1 1 d . . .
H5 H 0.3895 0.7113 0.6789 0.076 Uiso 1 1 calc R . .
C4 C 0.4106(4) 0.6593(2) 0.6233(2) 0.0715(16) Uani 1 1 d . . .
H4 H 0.3696 0.6765 0.5943 0.086 Uiso 1 1 calc R . .
C3 C 0.4593(4) 0.6132(2) 0.6153(2) 0.0683(17) Uani 1 1 d . . .
H3 H 0.4512 0.5986 0.5809 0.082 Uiso 1 1 calc R . .
C2 C 0.5189(4) 0.5888(2) 0.65718(19) 0.0595(14) Uani 1 1 d . . .
H2 H 0.5525 0.5577 0.6509 0.071 Uiso 1 1 calc R . .
C8 C 0.4426(4) 0.57234(19) 0.8131(2) 0.0585(13) Uani 1 1 d . . .
H8 H 0.4371 0.5607 0.7779 0.070 Uiso 1 1 calc R . .
C9 C 0.3676(4) 0.5662(2) 0.8359(2) 0.0696(16) Uani 1 1 d . . .
H9 H 0.3118 0.5504 0.8164 0.084 Uiso 1 1 calc R . .
C10 C 0.3757(4) 0.5833(2) 0.8868(3) 0.0717(17) Uani 1 1 d . . .
H10 H 0.3246 0.5804 0.9023 0.086 Uiso 1 1 calc R . .
C11 C 0.4562(5) 0.6045(2) 0.9152(2) 0.0716(16) Uani 1 1 d . . .
H11 H 0.4612 0.6156 0.9506 0.086 Uiso 1 1 calc R . .
C12 C 0.5319(4) 0.6100(2) 0.8932(2) 0.0637(17) Uani 1 1 d . . .
H12 H 0.5884 0.6240 0.9137 0.076 Uiso 1 1 calc R . .
C13 C 0.6591(3) 0.6689(2) 0.81897(18) 0.0493(12) Uani 1 1 d . . .
C18 C 0.7374(4) 0.6829(3) 0.8032(2) 0.0803(18) Uani 1 1 d . . .
H18 H 0.7712 0.6555 0.7904 0.096 Uiso 1 1 calc R . .
C17 C 0.7682(5) 0.7371(3) 0.8056(3) 0.100(2) Uani 1 1 d . . .
H17 H 0.8209 0.7464 0.7932 0.119 Uiso 1 1 calc R . .
C16 C 0.7225(7) 0.7759(3) 0.8256(3) 0.112(3) Uani 1 1 d . . .
H16 H 0.7444 0.8123 0.8285 0.134 Uiso 1 1 calc R . .
C15 C 0.6448(6) 0.7629(3) 0.8418(2) 0.089(2) Uani 1 1 d . . .
H15 H 0.6119 0.7903 0.8553 0.107 Uiso 1 1 calc R . .
C14 C 0.6145(4) 0.7098(2) 0.8384(2) 0.0688(17) Uani 1 1 d . . .
H14 H 0.5607 0.7013 0.8500 0.083 Uiso 1 1 calc R . .
C7 C 0.5243(3) 0.59498(19) 0.84088(19) 0.0437(13) Uani 1 1 d . . .
C19 C 0.7837(3) 0.39677(19) 0.83187(17) 0.0461(12) Uani 1 1 d . . .
C20 C 0.7743(3) 0.35277(19) 0.86358(18) 0.0529(12) Uani 1 1 d . . .
H20 H 0.7224 0.3510 0.8785 0.063 Uiso 1 1 calc R . .
C21 C 0.8394(4) 0.3114(2) 0.8738(2) 0.0741(17) Uani 1 1 d . . .
H21 H 0.8310 0.2815 0.8952 0.089 Uiso 1 1 calc R . .
C22 C 0.9152(4) 0.3132(3) 0.8535(2) 0.0787(18) Uani 1 1 d . . .
H22 H 0.9594 0.2847 0.8608 0.094 Uiso 1 1 calc R . .
C23 C 0.9275(4) 0.3557(3) 0.8229(2) 0.0745(17) Uani 1 1 d . . .
H23 H 0.9806 0.3571 0.8090 0.089 Uiso 1 1 calc R . .
C24 C 0.8627(4) 0.3973(2) 0.8116(2) 0.0587(14) Uani 1 1 d . . .
H24 H 0.8720 0.4267 0.7898 0.070 Uiso 1 1 calc R . .
C25 C 0.6668(4) 0.46923(18) 0.91059(17) 0.0473(12) Uani 1 1 d . . .
C26 C 0.7592(4) 0.4692(2) 0.93609(19) 0.0556(13) Uani 1 1 d . . .
H26 H 0.8034 0.4579 0.9176 0.067 Uiso 1 1 calc R . .
C27 C 0.7882(4) 0.4853(2) 0.9878(2) 0.0693(17) Uani 1 1 d . . .
H27 H 0.8520 0.4852 1.0047 0.083 Uiso 1 1 calc R . .
C28 C 0.7248(4) 0.5015(3) 1.01502(18) 0.0789(14) Uani 1 1 d . . .
H28 H 0.7448 0.5117 1.0511 0.095 Uiso 1 1 calc R . .
C30 C 0.6038(4) 0.4870(2) 0.93843(18) 0.0611(16) Uani 1 1 d . . .
H30 H 0.5400 0.4879 0.9215 0.073 Uiso 1 1 calc R . .
C31 C 0.5609(3) 0.3895(2) 0.8404(2) 0.0511(14) Uani 1 1 d . . .
C32 C 0.5334(4) 0.3620(2) 0.7933(2) 0.0654(15) Uani 1 1 d . . .
H32 H 0.5487 0.3766 0.7628 0.078 Uiso 1 1 calc R . .
C33 C 0.4842(4) 0.3138(3) 0.7887(3) 0.094(2) Uani 1 1 d . . .
H33 H 0.4670 0.2953 0.7559 0.113 Uiso 1 1 calc R . .
C34 C 0.4607(5) 0.2933(3) 0.8327(4) 0.104(3) Uani 1 1 d . . .
H34 H 0.4274 0.2602 0.8304 0.125 Uiso 1 1 calc R . .
C35 C 0.4849(5) 0.3203(3) 0.8795(3) 0.093(2) Uani 1 1 d . . .
H35 H 0.4684 0.3057 0.9096 0.111 Uiso 1 1 calc R . .
C36 C 0.5327(4) 0.3680(2) 0.8836(3) 0.0689(18) Uani 1 1 d . . .
H36 H 0.5471 0.3869 0.9163 0.083 Uiso 1 1 calc R . .
C37 C 0.4981(3) 0.44195(19) 0.66387(18) 0.0447(12) Uani 1 1 d . . .
C38 C 0.4565(4) 0.4156(2) 0.6167(2) 0.0587(15) Uani 1 1 d . . .
H38 H 0.4941 0.4024 0.5949 0.070 Uiso 1 1 calc R . .
C39 C 0.3625(4) 0.4084(2) 0.6011(2) 0.0708(16) Uani 1 1 d . . .
H39 H 0.3368 0.3900 0.5689 0.085 Uiso 1 1 calc R . .
C40 C 0.3052(4) 0.4272(2) 0.6309(3) 0.0770(18) Uani 1 1 d . . .
H40 H 0.2404 0.4222 0.6196 0.092 Uiso 1 1 calc R . .
C41 C 0.3435(4) 0.4533(2) 0.6773(3) 0.0788(17) Uani 1 1 d . . .
H41 H 0.3046 0.4664 0.6985 0.095 Uiso 1 1 calc R . .
C43 C 0.6623(3) 0.34621(18) 0.66459(18) 0.0427(11) Uani 1 1 d . . .
C44 C 0.6260(4) 0.3139(2) 0.62088(19) 0.0596(14) Uani 1 1 d . . .
H44 H 0.6082 0.3302 0.5870 0.072 Uiso 1 1 calc R . .
C45 C 0.6155(4) 0.2582(2) 0.6261(3) 0.0746(17) Uani 1 1 d . . .
H45 H 0.5890 0.2369 0.5959 0.090 Uiso 1 1 calc R . .
C46 C 0.6431(4) 0.2338(2) 0.6747(3) 0.0715(17) Uani 1 1 d . . .
H46 H 0.6379 0.1955 0.6780 0.086 Uiso 1 1 calc R . .
C47 C 0.6781(4) 0.2648(2) 0.7181(2) 0.0700(16) Uani 1 1 d . . .
H47 H 0.6954 0.2483 0.7519 0.084 Uiso 1 1 calc R . .
C48 C 0.6884(4) 0.3203(2) 0.71316(19) 0.0577(13) Uani 1 1 d . . .
H48 H 0.7140 0.3411 0.7438 0.069 Uiso 1 1 calc R . .
C49 C 0.6752(3) 0.43586(19) 0.59500(17) 0.0458(11) Uani 1 1 d . . .
C50 C 0.7305(4) 0.4081(2) 0.5685(2) 0.0614(14) Uani 1 1 d . . .
H50 H 0.7664 0.3782 0.5849 0.074 Uiso 1 1 calc R . .
C51 C 0.7339(4) 0.4236(2) 0.5182(2) 0.0758(17) Uani 1 1 d . . .
H51 H 0.7722 0.4041 0.5005 0.091 Uiso 1 1 calc R . .
C52 C 0.6832(5) 0.4666(3) 0.4934(2) 0.0762(17) Uani 1 1 d . . .
H52 H 0.6858 0.4764 0.4587 0.091 Uiso 1 1 calc R . .
C53 C 0.6290(3) 0.4952(3) 0.51899(17) 0.0679(14) Uani 1 1 d . . .
H53 H 0.5940 0.5253 0.5022 0.082 Uiso 1 1 calc R . .
C54 C 0.6251(4) 0.4802(2) 0.56985(19) 0.0578(15) Uani 1 1 d . . .
H54 H 0.5877 0.5005 0.5876 0.069 Uiso 1 1 calc R . .
C55 C 0.9117(3) 0.54535(18) 0.79048(18) 0.0454(11) Uani 1 1 d . . .
C56 C 0.9947(3) 0.5620(2) 0.7791(2) 0.0579(13) Uani 1 1 d . . .
H56 H 0.9966 0.5698 0.7438 0.070 Uiso 1 1 calc R . .
C57 C 1.0758(4) 0.5671(2) 0.8203(2) 0.0672(16) Uani 1 1 d . . .
H57 H 1.1314 0.5786 0.8121 0.081 Uiso 1 1 calc R . .
C59 C 0.9936(4) 0.5404(2) 0.8824(2) 0.0703(16) Uani 1 1 d . . .
H59 H 0.9922 0.5336 0.9180 0.084 Uiso 1 1 calc R . .
C60 C 0.9147(4) 0.5350(2) 0.84368(19) 0.0599(14) Uani 1 1 d . . .
H60 H 0.8599 0.5237 0.8530 0.072 Uiso 1 1 calc R . .
C61 C 0.8273(3) 0.61990(19) 0.67649(19) 0.0489(12) Uani 1 1 d . . .
C62B C 0.9042(8) 0.6370(5) 0.6568(5) 0.048(3) Uiso 0.50 1 d P A 3
H62B H 0.9481 0.6116 0.6504 0.057 Uiso 0.50 1 calc PR A 3
C63B C 0.9121(9) 0.6927(5) 0.6471(5) 0.060(3) Uiso 0.50 1 d P A 3
H63B H 0.9664 0.7055 0.6382 0.072 Uiso 0.50 1 calc PR A 3
C64B C 0.8465(9) 0.7285(6) 0.6500(5) 0.071(4) Uiso 0.50 1 d P A 3
H64B H 0.8566 0.7661 0.6458 0.085 Uiso 0.50 1 calc PR A 3
C65B C 0.7630(9) 0.7108(5) 0.6592(5) 0.065(3) Uiso 0.50 1 d P A 3
H65B H 0.7143 0.7357 0.6588 0.078 Uiso 0.50 1 calc PR A 3
C66B C 0.7528(10) 0.6541(5) 0.6693(5) 0.057(4) Uiso 0.50 1 d P A 3
H66B H 0.6943 0.6402 0.6711 0.069 Uiso 0.50 1 calc PR A 3
C67 C 0.8820(3) 0.51264(19) 0.65663(19) 0.0506(13) Uani 1 1 d . . .
C68 C 0.8796(4) 0.5217(2) 0.6039(2) 0.0723(17) Uani 1 1 d . A .
H68 H 0.8383 0.5480 0.5846 0.087 Uiso 1 1 calc R . .
C69 C 0.9366(5) 0.4929(4) 0.5790(3) 0.102(2) Uani 1 1 d . . .
H69 H 0.9347 0.4997 0.5430 0.122 Uiso 1 1 calc R A .
C70 C 0.9961(6) 0.4546(3) 0.6067(4) 0.105(3) Uani 1 1 d . A .
H70 H 1.0369 0.4359 0.5899 0.126 Uiso 1 1 calc R . .
C71 C 0.9971(5) 0.4431(3) 0.6582(3) 0.099(2) Uani 1 1 d . . .
H71 H 1.0364 0.4156 0.6769 0.119 Uiso 1 1 calc R A .
C72 C 0.9396(4) 0.4722(2) 0.6825(2) 0.0678(15) Uani 1 1 d . A .
H72 H 0.9399 0.4642 0.7181 0.081 Uiso 1 1 calc R . .
C29 C 0.6332(4) 0.5032(3) 0.99058(18) 0.0764(15) Uani 1 1 d . . .
H29 H 0.5898 0.5154 1.0092 0.092 Uiso 1 1 calc R . .
C42 C 0.4371(4) 0.4610(2) 0.6937(2) 0.0588(14) Uani 1 1 d . . .
H42 H 0.4615 0.4795 0.7259 0.071 Uiso 1 1 calc R . .
C58 C 1.0754(4) 0.5557(2) 0.8710(2) 0.0685(16) Uani 1 1 d . . .
H58 H 1.1304 0.5582 0.8981 0.082 Uiso 1 1 calc R . .
O2 O 0.8544(3) 0.22007(16) 0.51770(16) 0.0829(12) Uani 1 1 d . . .
O4 O 1.0225(3) 0.3006(2) 0.52864(17) 0.0963(15) Uani 1 1 d D . .
O1 O 0.9874(4) 0.24538(18) 0.62739(17) 0.0959(15) Uani 1 1 d . . .
O3 O 1.0492(3) 0.1746(2) 0.53729(17) 0.1124(17) Uani 1 1 d . . .
C77 C 0.7763(5) 0.2560(3) 0.5093(3) 0.107(2) Uani 1 1 d . . .
H77A H 0.7807 0.2840 0.4828 0.128 Uiso 1 1 calc R . .
H77B H 0.7739 0.2743 0.5426 0.128 Uiso 1 1 calc R . .
C79 C 0.7206(6) 0.1697(4) 0.5156(3) 0.122(3) Uani 1 1 d . . .
H79A H 0.6850 0.1394 0.4954 0.147 Uiso 1 1 calc R . .
H79B H 0.7121 0.1692 0.5520 0.147 Uiso 1 1 calc R . .
C86 C 1.1185(5) 0.3661(3) 0.5081(3) 0.115(3) Uani 1 1 d . . .
H86C H 1.0934 0.4014 0.5164 0.138 Uiso 0.382(13) 1 calc PR B 2
H86D H 1.1830 0.3712 0.5057 0.138 Uiso 0.382(13) 1 calc PR B 2
H86A H 1.1467 0.3996 0.5260 0.138 Uiso 0.618(13) 1 calc PR B 1
H86B H 1.1576 0.3527 0.4852 0.138 Uiso 0.618(13) 1 calc PR B 1
C78 C 0.6924(5) 0.2220(3) 0.4900(3) 0.110(2) Uani 1 1 d . . .
H78A H 0.6388 0.2373 0.5011 0.132 Uiso 1 1 calc R . .
H78B H 0.6770 0.2186 0.4511 0.132 Uiso 1 1 calc R . .
C80 C 0.8199(5) 0.1657(3) 0.5156(3) 0.097(2) Uani 1 1 d . . .
H80A H 0.8537 0.1447 0.5466 0.117 Uiso 1 1 calc R . .
H80B H 0.8273 0.1472 0.4832 0.117 Uiso 1 1 calc R . .
C85 C 1.1117(5) 0.3245(3) 0.5475(3) 0.121(3) Uani 1 1 d . B .
H85A H 1.1607 0.2968 0.5503 0.145 Uiso 1 1 calc R . .
H85B H 1.1173 0.3412 0.5826 0.145 Uiso 1 1 calc R . .
C73 C 0.9722(6) 0.2965(3) 0.6483(3) 0.124(3) Uani 1 1 d . B .
H73C H 0.9461 0.3232 0.6204 0.148 Uiso 0.55(5) 1 calc PR C 2
H73D H 1.0288 0.3114 0.6720 0.148 Uiso 0.55(5) 1 calc PR C 2
H73A H 0.9220 0.3153 0.6228 0.148 Uiso 0.45(5) 1 calc PR C 1
H73B H 1.0286 0.3187 0.6525 0.148 Uiso 0.45(5) 1 calc PR C 1
C81 C 1.1350(6) 0.1580(3) 0.5692(3) 0.117(3) Uani 1 1 d . B .
H81C H 1.1772 0.1895 0.5779 0.141 Uiso 0.499(18) 1 calc PR D 2
H81D H 1.1268 0.1419 0.6025 0.141 Uiso 0.499(18) 1 calc PR D 2
H81A H 1.1276 0.1255 0.5902 0.141 Uiso 0.501(18) 1 calc PR D 1
H81B H 1.1632 0.1875 0.5936 0.141 Uiso 0.501(18) 1 calc PR D 1
C76B C 0.948(2) 0.2088(10) 0.6564(9) 0.137(9) Uiso 0.50(3) 1 d P B 1
H76A H 0.9881 0.1769 0.6675 0.165 Uiso 0.50(3) 1 calc PR B 1
H76B H 0.8867 0.1963 0.6358 0.165 Uiso 0.50(3) 1 calc PR B 1
Li1 Li 0.9790(7) 0.2353(4) 0.5543(4) 0.078(3) Uani 1 1 d . B .
C74B C 0.901(2) 0.2779(9) 0.6789(11) 0.117(9) Uiso 0.55(5) 1 d P B 2
H74A H 0.8375 0.2851 0.6577 0.141 Uiso 0.55(5) 1 calc PR C 2
H74B H 0.9099 0.2981 0.7125 0.141 Uiso 0.55(5) 1 calc PR C 2
C75B C 0.9145(12) 0.2150(9) 0.6902(8) 0.099(7) Uiso 0.50(3) 1 d P B 2
H75A H 0.9316 0.2078 0.7286 0.119 Uiso 0.50(3) 1 calc PR B 2
H75B H 0.8575 0.1947 0.6741 0.119 Uiso 0.50(3) 1 calc PR B 2
C87B C 1.0656(13) 0.3442(8) 0.4629(7) 0.086(6) Uiso 0.382(13) 1 d PD B 2
H87A H 1.1062 0.3319 0.4404 0.104 Uiso 0.382(13) 1 calc PR B 2
H87B H 1.0244 0.3727 0.4434 0.104 Uiso 0.382(13) 1 calc PR B 2
C88B C 1.0090(17) 0.2979(9) 0.4724(3) 0.116(9) Uiso 0.382(13) 1 d PD B 2
H88A H 0.9433 0.3028 0.4541 0.139 Uiso 0.382(13) 1 calc PR B 2
H88B H 1.0316 0.2631 0.4612 0.139 Uiso 0.382(13) 1 calc PR B 2
C84A C 1.0267(9) 0.1339(6) 0.4941(5) 0.081(5) Uiso 0.499(18) 1 d P B 2
H84A H 0.9922 0.1032 0.5046 0.097 Uiso 0.499(18) 1 calc PR D 2
H84B H 0.9879 0.1507 0.4619 0.097 Uiso 0.499(18) 1 calc PR D 2
C83A C 1.0984(15) 0.1178(9) 0.4855(7) 0.118(6) Uiso 0.499(18) 1 d P B 2
H83A H 1.1180 0.1415 0.4596 0.141 Uiso 0.499(18) 1 calc PR D 2
H83B H 1.0913 0.0802 0.4716 0.141 Uiso 0.499(18) 1 calc PR D 2
C82A C 1.1707(15) 0.1198(9) 0.5407(8) 0.127(7) Uiso 0.499(18) 1 d P B 2
H82A H 1.1762 0.0839 0.5583 0.152 Uiso 0.499(18) 1 calc PR D 2
H82B H 1.2321 0.1310 0.5365 0.152 Uiso 0.499(18) 1 calc PR D 2
C75A C 0.9386(14) 0.2447(9) 0.7062(7) 0.102(6) Uiso 0.50(3) 1 d P B 1
H75C H 0.8772 0.2388 0.7133 0.123 Uiso 0.50(3) 1 calc PR B 1
H75D H 0.9859 0.2332 0.7378 0.123 Uiso 0.50(3) 1 calc PR B 1
C76A C 0.9896(13) 0.1995(6) 0.6658(6) 0.072(4) Uiso 0.50(3) 1 d P B 2
H76C H 0.9772 0.1640 0.6475 0.087 Uiso 0.50(3) 1 calc PR B 2
H76D H 1.0494 0.1978 0.6922 0.087 Uiso 0.50(3) 1 calc PR B 2
C84B C 1.0573(13) 0.1696(10) 0.4832(7) 0.123(7) Uiso 0.501(18) 1 d P B 1
H84C H 1.0044 0.1487 0.4623 0.147 Uiso 0.501(18) 1 calc PR D 1
H84D H 1.0567 0.2061 0.4672 0.147 Uiso 0.501(18) 1 calc PR D 1
C83B C 1.1408(14) 0.1426(9) 0.4829(7) 0.107(6) Uiso 0.501(18) 1 d P B 1
H83C H 1.1282 0.1043 0.4720 0.129 Uiso 0.501(18) 1 calc PR D 1
H83D H 1.1710 0.1605 0.4576 0.129 Uiso 0.501(18) 1 calc PR D 1
C82B C 1.1946(13) 0.1448(9) 0.5306(8) 0.118(6) Uiso 0.501(18) 1 d P B 1
H82C H 1.2420 0.1733 0.5324 0.141 Uiso 0.501(18) 1 calc PR D 1
H82D H 1.2260 0.1095 0.5399 0.141 Uiso 0.501(18) 1 calc PR D 1
C74A C 0.949(3) 0.2933(11) 0.6977(11) 0.114(10) Uiso 0.45(5) 1 d P B 1
H74C H 0.9982 0.3092 0.7259 0.137 Uiso 0.45(5) 1 calc PR C 1
H74D H 0.8908 0.3135 0.6964 0.137 Uiso 0.45(5) 1 calc PR C 1
C62A C 0.9121(10) 0.6417(6) 0.6750(5) 0.067(4) Uiso 0.50 1 d P A 4
H62A H 0.9623 0.6176 0.6768 0.081 Uiso 0.50 1 calc PR A 4
C66A C 0.7669(9) 0.6601(5) 0.6874(5) 0.049(3) Uiso 0.50 1 d P A 4
H66A H 0.7115 0.6491 0.6960 0.058 Uiso 0.50 1 calc PR A 4
C65A C 0.7859(8) 0.7145(5) 0.6858(5) 0.060(3) Uiso 0.50 1 d P A 4
H65A H 0.7428 0.7398 0.6932 0.072 Uiso 0.50 1 calc PR A 4
C64A C 0.8614(10) 0.7329(6) 0.6744(6) 0.074(4) Uiso 0.50 1 d P A 4
H64A H 0.8691 0.7706 0.6687 0.089 Uiso 0.50 1 calc PR A 4
C63A C 0.9271(10) 0.6967(5) 0.6711(5) 0.063(4) Uiso 0.50 1 d P A 4
H63A H 0.9845 0.7091 0.6660 0.075 Uiso 0.50 1 calc PR A 4
C88A C 0.9706(8) 0.3330(6) 0.4842(5) 0.096(5) Uiso 0.618(13) 1 d P B 1
H88C H 0.9548 0.3105 0.4519 0.115 Uiso 0.618(13) 1 calc PR B 1
H88D H 0.9127 0.3463 0.4918 0.115 Uiso 0.618(13) 1 calc PR B 1
C87A C 1.0264(8) 0.3778(5) 0.4767(4) 0.084(4) Uiso 0.618(13) 1 d P B 1
H87C H 1.0029 0.4120 0.4885 0.101 Uiso 0.618(13) 1 calc PR B 1
H87D H 1.0266 0.3814 0.4390 0.101 Uiso 0.618(13) 1 calc PR B 1

loop_
_atom_site_aniso_label
_atom_site_aniso_U_11
_atom_site_aniso_U_22
_atom_site_aniso_U_33
_atom_site_aniso_U_23
_atom_site_aniso_U_13
_atom_site_aniso_U_12
Dy 0.03901(9) 0.03723(10) 0.03644(8) 0.00089(16) 0.00985(6) 0.00140(17)
P1 0.0429(7) 0.0455(7) 0.0420(6) -0.0005(6) 0.0092(6) 0.0033(6)
P2 0.0451(7) 0.0454(7) 0.0403(7) 0.0045(6) 0.0097(6) 0.0049(6)
P3 0.0489(8) 0.0411(7) 0.0403(6) -0.0026(5) 0.0101(6) 0.0007(6)
P4 0.0457(7) 0.0458(7) 0.0452(7) 0.0009(6) 0.0152(6) -0.0054(6)
N1 0.047(2) 0.038(2) 0.041(2) 0.0015(17) 0.0132(18) 0.0036(18)
N2 0.043(2) 0.044(2) 0.038(2) 0.0041(17) 0.0088(17) 0.0063(19)
N3 0.039(2) 0.041(2) 0.047(2) 0.0015(17) 0.0132(18) -0.0005(18)
N4 0.047(2) 0.044(2) 0.0412(19) -0.0039(19) 0.0089(18) -0.003(2)
C1 0.038(3) 0.044(3) 0.051(3) 0.003(2) 0.011(2) -0.005(2)
C6 0.051(3) 0.049(3) 0.053(3) 0.006(2) 0.012(2) 0.006(2)
C5 0.059(4) 0.054(3) 0.070(4) 0.004(3) 0.004(3) 0.011(3)
C4 0.070(4) 0.064(4) 0.068(4) 0.014(3) -0.009(3) 0.006(3)
C3 0.088(5) 0.067(4) 0.040(3) -0.004(3) -0.005(3) 0.000(4)
C2 0.077(4) 0.053(3) 0.047(3) -0.003(3) 0.013(3) -0.002(3)
C8 0.070(4) 0.051(3) 0.058(3) -0.001(2) 0.021(3) 0.003(3)
C9 0.055(4) 0.069(4) 0.092(4) -0.001(3) 0.031(3) -0.005(3)
C10 0.077(4) 0.059(4) 0.096(5) 0.013(3) 0.054(4) 0.013(3)
C11 0.095(5) 0.079(4) 0.052(3) 0.002(3) 0.039(3) 0.020(4)
C12 0.066(4) 0.083(4) 0.046(3) 0.003(3) 0.019(3) 0.020(3)
C13 0.049(3) 0.051(3) 0.042(3) 0.000(2) 0.000(2) -0.003(3)
C18 0.064(4) 0.076(4) 0.097(5) 0.001(4) 0.012(4) -0.009(3)
C17 0.097(6) 0.082(5) 0.113(6) 0.016(5) 0.013(5) -0.040(5)
C16 0.144(8) 0.070(5) 0.093(6) -0.003(4) -0.024(6) -0.037(6)
C15 0.132(7) 0.056(4) 0.069(4) -0.014(3) 0.004(4) -0.003(4)
C14 0.091(5) 0.046(3) 0.067(4) -0.008(3) 0.013(3) -0.002(3)
C7 0.046(3) 0.038(3) 0.049(3) 0.004(2) 0.016(3) 0.005(2)
C19 0.050(3) 0.047(3) 0.039(3) -0.005(2) 0.007(2) 0.007(2)
C20 0.056(3) 0.053(3) 0.053(3) 0.006(2) 0.022(3) 0.012(3)
C21 0.088(5) 0.059(4) 0.078(4) 0.017(3) 0.025(4) 0.025(3)
C22 0.073(4) 0.072(4) 0.087(4) -0.008(4) 0.012(4) 0.038(4)
C23 0.052(4) 0.086(5) 0.088(4) -0.002(4) 0.023(3) 0.026(3)
C24 0.058(3) 0.059(3) 0.062(3) 0.006(3) 0.018(3) 0.007(3)
C25 0.063(3) 0.041(3) 0.039(3) 0.009(2) 0.014(3) 0.004(2)
C26 0.062(4) 0.056(3) 0.046(3) 0.000(2) 0.007(3) 0.002(3)
C27 0.078(4) 0.068(5) 0.054(3) 0.004(3) 0.000(3) 0.002(3)
C28 0.117(5) 0.073(3) 0.046(3) -0.008(5) 0.017(3) -0.003(6)
C30 0.072(3) 0.066(5) 0.051(3) 0.010(3) 0.027(2) 0.010(3)
C31 0.039(3) 0.055(3) 0.061(3) 0.001(3) 0.016(3) 0.005(3)
C32 0.069(4) 0.057(3) 0.071(4) 0.000(3) 0.018(3) -0.003(3)
C33 0.074(5) 0.075(5) 0.129(6) -0.029(4) 0.016(4) -0.005(4)
C34 0.065(5) 0.061(4) 0.191(9) -0.004(5) 0.043(5) -0.021(4)
C35 0.090(5) 0.076(5) 0.124(6) 0.007(4) 0.051(5) -0.012(4)
C36 0.069(4) 0.061(4) 0.083(4) 0.003(3) 0.028(4) -0.012(3)
C37 0.042(3) 0.039(3) 0.050(3) 0.003(2) 0.004(2) 0.004(2)
C38 0.050(4) 0.057(4) 0.066(4) 0.001(3) 0.008(3) -0.003(3)
C39 0.064(4) 0.068(4) 0.072(4) -0.001(3) 0.001(3) -0.005(3)
C40 0.050(4) 0.071(4) 0.102(5) 0.011(4) 0.005(4) 0.002(3)
C41 0.063(4) 0.080(4) 0.098(5) -0.005(4) 0.029(4) 0.010(3)
C43 0.040(3) 0.038(3) 0.052(3) -0.007(2) 0.013(2) -0.002(2)
C44 0.073(4) 0.052(3) 0.050(3) -0.001(2) 0.009(3) -0.002(3)
C45 0.093(5) 0.043(3) 0.090(4) -0.020(3) 0.025(4) -0.016(3)
C46 0.088(5) 0.046(3) 0.089(4) -0.002(3) 0.036(4) -0.006(3)
C47 0.096(5) 0.055(4) 0.062(3) 0.007(3) 0.025(3) -0.003(3)
C48 0.077(4) 0.049(3) 0.045(3) -0.002(2) 0.011(3) 0.005(3)
C49 0.058(3) 0.045(3) 0.037(2) -0.003(2) 0.016(2) -0.007(2)
C50 0.072(4) 0.062(3) 0.060(3) -0.001(3) 0.034(3) 0.001(3)
C51 0.094(5) 0.078(4) 0.070(4) -0.012(3) 0.049(4) -0.003(4)
C52 0.103(5) 0.082(4) 0.049(3) 0.001(3) 0.027(3) -0.014(4)
C53 0.078(3) 0.075(4) 0.048(2) 0.014(4) 0.010(2) 0.000(5)
C54 0.065(3) 0.062(4) 0.047(3) -0.002(2) 0.014(3) 0.004(3)
C55 0.047(3) 0.035(3) 0.052(3) -0.003(2) 0.009(2) 0.000(2)
C56 0.054(3) 0.057(3) 0.064(3) 0.000(3) 0.016(3) -0.003(3)
C57 0.046(3) 0.072(4) 0.081(4) -0.015(3) 0.008(3) -0.002(3)
C59 0.070(4) 0.089(4) 0.048(3) -0.007(3) 0.005(3) -0.004(3)
C60 0.059(3) 0.074(4) 0.046(3) -0.002(3) 0.010(3) -0.011(3)
C61 0.048(3) 0.041(3) 0.058(3) 0.008(2) 0.013(3) -0.003(2)
C67 0.051(3) 0.048(4) 0.061(3) -0.008(2) 0.030(2) -0.013(2)
C68 0.082(4) 0.084(4) 0.062(3) -0.013(3) 0.039(3) -0.011(3)
C69 0.125(6) 0.119(6) 0.079(4) -0.016(6) 0.059(4) -0.025(7)
C70 0.111(7) 0.097(6) 0.127(7) -0.042(5) 0.070(6) -0.016(5)
C71 0.106(6) 0.071(5) 0.130(7) -0.017(5) 0.044(5) 0.013(4)
C72 0.072(4) 0.055(3) 0.082(4) -0.013(3) 0.029(3) 0.000(3)
C29 0.111(4) 0.074(4) 0.056(3) 0.004(5) 0.043(3) 0.008(6)
C42 0.055(3) 0.057(3) 0.066(3) -0.010(3) 0.016(3) 0.006(3)
C58 0.065(4) 0.078(4) 0.054(3) -0.008(3) -0.003(3) 0.001(3)
O2 0.074(3) 0.062(3) 0.109(3) 0.000(2) 0.014(2) -0.002(2)
O4 0.087(4) 0.126(4) 0.070(3) 0.020(3) 0.010(2) -0.031(3)
O1 0.149(4) 0.070(3) 0.081(3) -0.007(2) 0.054(3) -0.026(3)
O3 0.100(4) 0.156(5) 0.069(3) -0.019(3) -0.004(3) 0.050(3)
C77 0.094(6) 0.083(5) 0.149(7) -0.012(5) 0.039(5) 0.008(4)
C79 0.125(7) 0.131(7) 0.118(6) 0.031(5) 0.042(6) -0.033(6)
C86 0.103(6) 0.122(6) 0.118(6) 0.019(5) 0.022(5) -0.032(5)
C78 0.068(5) 0.139(7) 0.126(6) 0.007(6) 0.029(4) 0.005(5)
C80 0.112(6) 0.080(5) 0.098(5) 0.016(4) 0.022(5) -0.013(5)
C85 0.087(6) 0.125(7) 0.133(7) 0.027(5) -0.010(5) -0.023(5)
C73 0.162(9) 0.111(7) 0.114(6) -0.017(5) 0.065(6) -0.010(6)
C81 0.124(7) 0.102(6) 0.115(6) 0.008(5) 0.009(5) 0.022(5)
Li1 0.084(7) 0.077(7) 0.067(6) -0.005(5) 0.003(5) -0.003(6)

loop_
_atom_type_symbol
_atom_type_description
_atom_type_scat_dispersion_real
_atom_type_scat_dispersion_imag
_atom_type_scat_source
C C 0.0033 0.0016 'International Tables Vol C Tables 4.2.6.8 and 6.1.1.4'
H H 0.0000 0.0000 'International Tables Vol C Tables 4.2.6.8 and 6.1.1.4'
Dy Dy -0.1892 4.4098 'International Tables Vol C Tables 4.2.6.8 and 6.1.1.4'
Li Li -0.0003 0.0001 'International Tables Vol C Tables 4.2.6.8 and 6.1.1.4'
N N 0.0061 0.0033 'International Tables Vol C Tables 4.2.6.8 and 6.1.1.4'
O O 0.0106 0.0060 'International Tables Vol C Tables 4.2.6.8 and 6.1.1.4'
P P 0.1023 0.0942 'International Tables Vol C Tables 4.2.6.8 and 6.1.1.4'

loop_
_geom_angle_atom_site_label_1
_geom_angle_atom_site_label_2
_geom_angle_atom_site_label_3
_geom_angle
P2 Dy P1 73.80(4)
P2 Dy P3 110.74(4)
P3 Dy P1 161.32(3)
P4 Dy P1 107.13(4)
P4 Dy P2 159.49(4)
P4 Dy P3 75.20(4)
N1 Dy P1 32.68(9)
N1 Dy P2 94.55(9)
N1 Dy P3 129.44(9)
N1 Dy P4 96.12(9)
N1 Dy N2 126.38(12)
N1 Dy N3 101.78(12)
N1 Dy N4 104.21(12)
N2 Dy P1 98.46(9)
N2 Dy P2 34.38(9)
N2 Dy P3 93.97(9)
N2 Dy P4 128.17(9)
N2 Dy N3 101.33(13)
N3 Dy P1 128.90(9)
N3 Dy P2 98.45(9)
N3 Dy P3 33.87(9)
N3 Dy P4 96.45(9)
N4 Dy P1 95.51(9)
N4 Dy P2 124.96(10)
N4 Dy P3 96.09(10)
N4 Dy P4 35.00(10)
N4 Dy N2 99.66(13)
N4 Dy N3 126.28(13)
N1 P1 Dy 48.36(12)
N1 P1 C13 108.91(19)
N1 P1 C7 108.4(2)
C13 P1 Dy 132.13(17)
C7 P1 Dy 124.24(16)
C7 P1 C13 101.9(2)
N2 P2 Dy 51.50(12)
N2 P2 C25 107.5(2)
N2 P2 C31 109.4(2)
C25 P2 Dy 127.89(16)
C31 P2 Dy 127.77(18)
C31 P2 C25 103.5(2)
N3 P3 Dy 50.08(13)
N3 P3 C43 109.06(19)
N3 P3 C49 110.2(2)
C43 P3 Dy 130.09(15)
C49 P3 Dy 126.31(15)
C49 P3 C43 102.9(2)
N4 P4 Dy 52.30(14)
N4 P4 C61 109.5(2)
N4 P4 C67 110.5(2)
C61 P4 Dy 129.61(17)
C67 P4 Dy 128.08(15)
C67 P4 C61 102.0(2)
P1 N1 Dy 98.96(16)
C1 N1 Dy 133.5(3)
C1 N1 P1 127.5(3)
P2 N2 Dy 94.12(16)
C19 N2 Dy 136.6(3)
C19 N2 P2 128.4(3)
P3 N3 Dy 96.05(16)
C37 N3 Dy 136.4(3)
C37 N3 P3 127.4(3)
P4 N4 Dy 92.70(17)
C55 N4 Dy 138.4(3)
C55 N4 P4 128.9(3)
C6 C1 N1 126.0(4)
C6 C1 C2 116.2(4)
C2 C1 N1 117.9(4)
C1 C6 C5 121.7(5)
C4 C5 C6 120.3(5)
C5 C4 C3 119.4(5)
C2 C3 C4 120.1(5)
C3 C2 C1 122.3(5)
C7 C8 C9 121.3(5)
C10 C9 C8 119.1(6)
C11 C10 C9 120.5(5)
C10 C11 C12 120.9(5)
C7 C12 C11 119.8(6)
C18 C13 P1 116.1(4)
C14 C13 P1 126.9(4)
C14 C13 C18 116.9(5)
C13 C18 C17 121.1(7)
C16 C17 C18 119.8(8)
C17 C16 C15 120.1(7)
C16 C15 C14 119.5(7)
C13 C14 C15 122.6(6)
C8 C7 P1 120.9(4)
C8 C7 C12 118.3(5)
C12 C7 P1 120.2(4)
N2 C19 C24 118.1(4)
C20 C19 N2 125.3(4)
C20 C19 C24 116.5(4)
C21 C20 C19 121.3(5)
C22 C21 C20 120.7(5)
C23 C22 C21 119.9(5)
C22 C23 C24 120.4(6)
C23 C24 C19 121.2(5)
C26 C25 P2 121.9(4)
C26 C25 C30 118.2(5)
C30 C25 P2 119.7(4)
C27 C26 C25 121.0(5)
C26 C27 C28 119.9(5)
C29 C28 C27 120.4(5)
C29 C30 C25 120.7(5)
C32 C31 P2 117.2(4)
C32 C31 C36 116.8(5)
C36 C31 P2 125.9(4)
C31 C32 C33 122.4(6)
C34 C33 C32 118.6(7)
C35 C34 C33 120.4(6)
C34 C35 C36 120.7(7)
C35 C36 C31 121.0(6)
N3 C37 C38 126.5(5)
N3 C37 C42 118.1(4)
C38 C37 C42 115.4(5)
C39 C38 C37 121.8(5)
C40 C39 C38 121.4(6)
C41 C40 C39 118.5(6)
C40 C41 C42 121.1(6)
C44 C43 P3 126.6(4)
C44 C43 C48 117.1(4)
C48 C43 P3 116.3(3)
C43 C44 C45 120.9(5)
C46 C45 C44 120.4(5)
C47 C46 C45 119.6(5)
C46 C47 C48 120.3(5)
C47 C48 C43 121.7(5)
C50 C49 P3 120.8(4)
C50 C49 C54 118.0(4)
C54 C49 P3 120.7(4)
C49 C50 C51 120.3(5)
C52 C51 C50 121.4(5)
C53 C52 C51 119.6(5)
C52 C53 C54 119.8(6)
C53 C54 C49 121.0(5)
N4 C55 C56 125.4(4)
N4 C55 C60 118.1(4)
C60 C55 C56 116.4(5)
C55 C56 C57 120.2(5)
C58 C57 C56 121.1(5)
C60 C59 C58 121.4(5)
C59 C60 C55 122.1(5)
C62B C61 P4 123.6(6)
C66B C61 P4 114.7(6)
C66B C61 C62B 117.9(8)
C66B C61 C62A 118.6(9)
C66B C61 C66A 20.2(7)
C62A C61 P4 126.8(7)
C62A C61 C62B 19.4(7)
C62A C61 C66A 111.6(9)
C66A C61 P4 118.1(6)
C66A C61 C62B 118.3(8)
C63B C62B C61 117.5(11)
C64B C63B C62B 122.5(13)
C63B C64B C65B 120.5(13)
C64B C65B C66B 118.3(12)
C61 C66B C65B 120.1(11)
C68 C67 P4 120.3(4)
C72 C67 P4 121.6(4)
C72 C67 C68 117.8(5)
C69 C68 C67 120.7(6)
C70 C69 C68 119.9(6)
C71 C70 C69 120.6(7)
C70 C71 C72 118.8(7)
C67 C72 C71 122.1(6)
C28 C29 C30 119.7(5)
C41 C42 C37 121.8(5)
C57 C58 C59 118.8(5)
C77 O2 Li1 127.8(5)
C80 O2 C77 107.3(5)
C80 O2 Li1 120.0(5)
C85 O4 Li1 126.2(5)
C85 O4 C88B 105.1(9)
C85 O4 C88A 108.6(6)
C88B O4 Li1 110.1(8)
C88B O4 C88A 45.4(10)
C88A O4 Li1 125.1(6)
C73 O1 Li1 121.9(6)
C73 O1 C76A 112.9(7)
C76B O1 C73 103.5(12)
C76B O1 Li1 121.8(10)
C76B O1 C76A 25.8(13)
C76A O1 Li1 123.9(7)
C81 O3 Li1 123.6(5)
C81 O3 C84A 105.1(7)
C81 O3 C84B 105.8(8)
C84A O3 Li1 131.1(6)
C84B O3 Li1 117.8(9)
C84B O3 C84A 42.3(8)
O2 C77 C78 107.1(6)
C78 C79 C80 103.6(6)
C87B C86 C85 102.0(9)
C87B C86 C87A 46.8(8)
C87A C86 C85 108.5(7)
C79 C78 C77 102.2(6)
O2 C80 C79 106.8(6)
O4 C85 C86 105.1(6)
O1 C73 C74B 97.7(10)
O1 C73 C74A 113.8(12)
C74A C73 C74B 33.0(11)
O3 C81 C82B 105.2(9)
C82A C81 O3 107.0(10)
C82A C81 C82B 30.8(11)
O1 C76B C75A 102.5(16)
O2 Li1 O3 104.6(5)
O4 Li1 O2 111.2(5)
O4 Li1 O3 108.6(6)
O1 Li1 O2 110.3(6)
O1 Li1 O4 107.2(5)
O1 Li1 O3 115.0(5)
C73 C74B C75B 108.0(13)
C76A C75B C74B 104.7(15)
C86 C87B C88B 113.3(13)
O4 C88B C87B 101.1(11)
C83A C84A O3 108.3(13)
C84A C83A C82A 105.1(16)
C81 C82A C83A 104.2(14)
C74A C75A C76B 110.4(18)
C75B C76A O1 101.4(14)
C83B C84B O3 109.1(14)
C82B C83B C84B 108.3(17)
C83B C82B C81 108.3(15)
C75A C74A C73 107(2)
C63A C62A C61 123.2(13)
C65A C66A C61 122.0(11)
C64A C65A C66A 122.7(13)
C65A C64A C63A 117.8(14)
C64A C63A C62A 120.7(14)
C87A C88A O4 108.4(8)
C88A C87A C86 106.0(9)

loop_
_geom_bond_atom_site_label_1
_geom_bond_atom_site_label_2
_geom_bond_distance
Dy P1 3.0531(13)
Dy P2 2.9491(13)
Dy P3 3.0026(13)
Dy P4 2.9186(14)
Dy N1 2.310(3)
Dy N2 2.314(3)
Dy N3 2.316(4)
Dy N4 2.312(4)
P1 N1 1.669(4)
P1 C13 1.855(5)
P1 C7 1.846(5)
P2 N2 1.670(4)
P2 C25 1.839(5)
P2 C31 1.833(6)
P3 N3 1.683(4)
P3 C43 1.855(5)
P3 C49 1.847(4)
P4 N4 1.676(4)
P4 C61 1.835(5)
P4 C67 1.829(5)
N1 C1 1.409(5)
N2 C19 1.403(5)
N3 C37 1.395(6)
N4 C55 1.403(6)
C1 C6 1.395(6)
C1 C2 1.405(6)
C6 C5 1.395(6)
C5 C4 1.368(7)
C4 C3 1.390(8)
C3 C2 1.372(7)
C8 C9 1.399(7)
C8 C7 1.379(7)
C9 C10 1.372(8)
C10 C11 1.356(8)
C11 C12 1.395(8)
C12 C7 1.393(7)
C13 C18 1.376(7)
C13 C14 1.371(7)
C18 C17 1.408(9)
C17 C16 1.351(10)
C16 C15 1.367(10)
C15 C14 1.378(8)
C19 C20 1.391(6)
C19 C24 1.406(7)
C20 C21 1.389(7)
C21 C22 1.364(8)
C22 C23 1.356(8)
C23 C24 1.392(7)
C25 C26 1.382(7)
C25 C30 1.392(6)
C26 C27 1.375(7)
C27 C28 1.375(7)
C28 C29 1.365(7)
C30 C29 1.386(7)
C31 C32 1.378(7)
C31 C36 1.402(8)
C32 C33 1.386(8)
C33 C34 1.377(10)
C34 C35 1.362(10)
C35 C36 1.366(8)
C37 C38 1.397(7)
C37 C42 1.415(7)
C38 C39 1.378(7)
C39 C40 1.370(8)
C40 C41 1.370(8)
C41 C42 1.375(7)
C43 C44 1.390(6)
C43 C48 1.390(6)
C44 C45 1.390(7)
C45 C46 1.376(8)
C46 C47 1.362(7)
C47 C48 1.382(7)
C49 C50 1.381(6)
C49 C54 1.395(6)
C50 C51 1.381(7)
C51 C52 1.369(8)
C52 C53 1.364(8)
C53 C54 1.394(6)
C55 C56 1.405(6)
C55 C60 1.404(6)
C56 C57 1.419(7)
C57 C58 1.356(7)
C59 C60 1.363(7)
C59 C58 1.379(7)
C61 C62B 1.431(13)
C61 C66B 1.373(14)
C61 C62A 1.385(15)
C61 C66A 1.414(13)
C62B C63B 1.405(16)
C63B C64B 1.333(17)
C64B C65B 1.395(17)
C65B C66B 1.437(17)
C67 C68 1.389(6)
C67 C72 1.381(7)
C68 C69 1.385(8)
C69 C70 1.376(10)
C70 C71 1.374(10)
C71 C72 1.385(8)
O2 C77 1.438(7)
O2 C80 1.431(7)
O2 Li1 1.915(11)
O4 C85 1.432(8)
O4 Li1 1.913(11)
O4 C88B 1.436(5)
O4 C88A 1.467(11)
O1 C73 1.411(8)
O1 C76B 1.40(2)
O1 Li1 1.901(10)
O1 C76A 1.506(14)
O3 C81 1.412(8)
O3 Li1 1.936(11)
O3 C84A 1.485(13)
O3 C84B 1.452(17)
C77 C78 1.490(9)
C79 C78 1.465(9)
C79 C80 1.487(10)
C86 C85 1.473(9)
C86 C87B 1.365(17)
C86 C87A 1.452(12)
C73 C74B 1.55(2)
C73 C74A 1.42(2)
C81 C82A 1.384(19)
C81 C82B 1.53(2)
C76B C75A 1.61(3)
C74B C75B 1.58(3)
C75B C76A 1.47(2)
C87B C88B 1.475(5)
C84A C83A 1.214(19)
C83A C82A 1.58(2)
C75A C74A 1.23(3)
C84B C83B 1.42(2)
C83B C82B 1.31(2)
C62A C63A 1.381(18)
C66A C65A 1.369(15)
C65A C64A 1.315(17)
C64A C63A 1.345(19)
C88A C87A 1.423(13)

loop_
_platon_squeeze_void_nr
_platon_squeeze_void_average_x
_platon_squeeze_void_average_y
_platon_squeeze_void_average_z
_platon_squeeze_void_volume
_platon_squeeze_void_count_electrons
_platon_squeeze_void_content
1 0.268 0.098 0.327 483 146 ' '
2 0.268 0.402 0.827 483 145 ' '
3 0.732 0.598 0.173 483 151 ' '
4 0.732 0.902 0.673 483 150 ' '
